data_2239231
loop_
_publ_author_name
'Sankar, A.'
'Ambalatharasu, S.'
'Peramaiyan, G.'
'Chakkaravarthi, G.'
'Kanagadurai, R.'

_publ_section_title
;
 2-Carboxylatopyridinium--4-nitrophenol (1/1)
;
_journal_coeditor_code HB7209
_journal_issue 4
_journal_name_full 'Acta Crystallographica Section E'
_journal_page_first o450
_journal_paper_doi 10.1107/S1600536814005650
_journal_volume 70
_journal_year 2014
_chemical_formula_iupac 'C6 H5 N O3, C6 H5 N O2'
_chemical_formula_moiety 'C6 H5 N O3, C6 H5 N O2'
_chemical_formula_sum 'C12 H10 N2 O5'
_chemical_formula_weight 262.22
_chemical_name_systematic
;
2-Carboxylatopyridinium--4-nitrophenol (1/1)
;
_space_group_IT_number 2
_symmetry_cell_setting triclinic
_symmetry_space_group_name_Hall '-P 1'
_symmetry_space_group_name_H-M 'P -1'
_atom_sites_solution_hydrogens geom
_atom_sites_solution_primary direct
_atom_sites_solution_secondary difmap
_audit_creation_method SHELXL-97
_cell_angle_alpha 101.727(3)
_cell_angle_beta 92.191(2)
_cell_angle_gamma 104.758(4)
_cell_formula_units_Z 2
_cell_length_a 6.1743(4)
_cell_length_b 7.0512(3)
_cell_length_c 14.2222(8)
_cell_measurement_reflns_used 4728
_cell_measurement_temperature 295(2)
_cell_measurement_theta_max 27.7
_cell_measurement_theta_min 2.9
_cell_volume 583.60(6)
_computing_cell_refinement 'SAINT (Bruker, 2004)'
_computing_data_collection 'APEX2 (Bruker, 2004)'
_computing_data_reduction 'SAINT (Bruker, 2004)'
_computing_molecular_graphics 'PLATON (Spek, 2009)'
_computing_publication_material 'SHELXL97 (Sheldrick, 2008)'
_computing_structure_refinement 'SHELXL97 (Sheldrick, 2008)'
_computing_structure_solution 'SHELXS97 (Sheldrick, 2008)'
_diffrn_ambient_temperature 295(2)
_diffrn_measured_fraction_theta_full 0.988
_diffrn_measured_fraction_theta_max 0.988
_diffrn_measurement_device_type 'Bruker Kappa APEXII CCD'
_diffrn_measurement_method '\w and \f scan'
_diffrn_radiation_monochromator graphite
_diffrn_radiation_source 'fine-focus sealed tube'
_diffrn_radiation_type MoK\a
_diffrn_radiation_wavelength 0.71073
_diffrn_reflns_av_R_equivalents 0.0279
_diffrn_reflns_av_sigmaI/netI 0.0227
_diffrn_reflns_limit_h_max 8
_diffrn_reflns_limit_h_min -8
_diffrn_reflns_limit_k_max 9
_diffrn_reflns_limit_k_min -10
_diffrn_reflns_limit_l_max 20
_diffrn_reflns_limit_l_min -17
_diffrn_reflns_number 13952
_diffrn_reflns_theta_full 30.40
_diffrn_reflns_theta_max 30.40
_diffrn_reflns_theta_min 2.94
_diffrn_standards_interval_time 0
_diffrn_standards_number 0
_exptl_absorpt_coefficient_mu 0.119
_exptl_absorpt_correction_T_max 0.9767
_exptl_absorpt_correction_T_min 0.9630
_exptl_absorpt_correction_type multi-scan
_exptl_absorpt_process_details '(SADABS; Bruker, 2004)'
_exptl_crystal_colour colourless
_exptl_crystal_density_diffrn 1.492
_exptl_crystal_density_method 'not measured'
_exptl_crystal_description block
_exptl_crystal_F_000 272
_exptl_crystal_size_max 0.32
_exptl_crystal_size_mid 0.24
_exptl_crystal_size_min 0.20
_refine_diff_density_max 0.140
_refine_diff_density_min -0.235
_refine_ls_extinction_method none
_refine_ls_goodness_of_fit_ref 1.040
_refine_ls_hydrogen_treatment mixed
_refine_ls_matrix_type full
_refine_ls_number_parameters 180
_refine_ls_number_reflns 3486
_refine_ls_number_restraints 2
_refine_ls_restrained_S_all 1.040
_refine_ls_R_factor_all 0.0693
_refine_ls_R_factor_gt 0.0447
_refine_ls_shift/su_max 0.000
_refine_ls_shift/su_mean 0.000
_refine_ls_structure_factor_coef Fsqd
_refine_ls_weighting_details 'calc w=1/[\s^2^(Fo^2^)+(0.0602P)^2^+0.0686P] where P=(Fo^2^+2Fc^2^)/3'
_refine_ls_weighting_scheme calc
_refine_ls_wR_factor_gt 0.1141
_refine_ls_wR_factor_ref 0.1300
_reflns_number_gt 2327
_reflns_number_total 3486
_reflns_threshold_expression I>2\s(I)
_cod_data_source_file hb7209sup1.cif
_cod_data_source_block I
_cod_database_code 2239231
_cod_database_fobs_code 2239231

loop_
_symmetry_equiv_pos_as_xyz
'x, y, z'
'-x, -y, -z'

loop_
_atom_site_type_symbol
_atom_site_label
_atom_site_fract_x
_atom_site_fract_y
_atom_site_fract_z
_atom_site_U_iso_or_equiv
_atom_site_adp_type
_atom_site_calc_flag
_atom_site_refinement_flags
_atom_site_occupancy
_atom_site_symmetry_multiplicity
C C1 0.3865(2) 0.38442(18) 0.19001(9) 0.0451(3) Uani d . 1 1
C C2 0.2381(2) 0.2646(2) 0.11160(10) 0.0498(3) Uani d . 1 1
H H2A 0.0853 0.2230 0.1187 0.060 Uiso calc R 1 1
C C3 0.3152(2) 0.20783(19) 0.02422(9) 0.0474(3) Uani d . 1 1
H H3 0.2155 0.1288 -0.0281 0.057 Uiso calc R 1 1
C C4 0.5424(2) 0.26918(17) 0.01464(9) 0.0414(3) Uani d . 1 1
C C5 0.6929(2) 0.38640(18) 0.09160(9) 0.0459(3) Uani d . 1 1
H H5 0.8455 0.4274 0.0840 0.055 Uiso calc R 1 1
C C6 0.6153(2) 0.44171(18) 0.17923(9) 0.0474(3) Uani d . 1 1
H H6 0.7161 0.5179 0.2317 0.057 Uiso calc R 1 1
C C7 0.1820(2) 0.19479(19) 0.45093(8) 0.0429(3) Uani d . 1 1
C C8 -0.1051(2) 0.1161(2) 0.32506(10) 0.0512(3) Uani d . 1 1
H H8 -0.2284 0.1462 0.2981 0.061 Uiso calc R 1 1
C C9 -0.0352(3) -0.0443(2) 0.27958(10) 0.0550(3) Uani d . 1 1
H H9 -0.1090 -0.1236 0.2211 0.066 Uiso calc R 1 1
C C10 0.1445(3) -0.0868(2) 0.32101(10) 0.0589(4) Uani d . 1 1
H H10 0.1930 -0.1968 0.2912 0.071 Uiso calc R 1 1
C C11 0.2543(3) 0.0336(2) 0.40725(9) 0.0529(3) Uani d . 1 1
H H11 0.3772 0.0051 0.4356 0.063 Uiso calc R 1 1
C C12 0.2879(2) 0.3378(2) 0.54544(9) 0.0477(3) Uani d . 1 1
N N1 0.6252(2) 0.21159(16) -0.07787(8) 0.0501(3) Uani d . 1 1
N N2 0.00405(19) 0.22997(16) 0.40848(7) 0.0452(3) Uani d D 1 1
O O1 0.29906(19) 0.44091(17) 0.27221(8) 0.0619(3) Uani d D 1 1
O O2 0.4895(2) 0.11237(18) -0.14600(7) 0.0689(3) Uani d . 1 1
O O3 0.82814(19) 0.26305(17) -0.08431(8) 0.0714(3) Uani d . 1 1
O O4 0.2047(2) 0.47818(17) 0.57395(7) 0.0701(3) Uani d . 1 1
O O5 0.44519(18) 0.29715(16) 0.58610(7) 0.0666(3) Uani d . 1 1
H H2 -0.039(3) 0.3351(18) 0.4342(11) 0.066(5) Uiso d D 1 1
H H1 0.400(3) 0.524(2) 0.3119(12) 0.085(6) Uiso d D 1 1

loop_
_atom_site_aniso_label
_atom_site_aniso_U_11
_atom_site_aniso_U_22
_atom_site_aniso_U_33
_atom_site_aniso_U_12
_atom_site_aniso_U_13
_atom_site_aniso_U_23
C1 0.0519(7) 0.0382(6) 0.0449(6) 0.0139(5) -0.0003(5) 0.0071(5)
C2 0.0394(6) 0.0514(7) 0.0550(7) 0.0101(5) -0.0036(5) 0.0075(6)
C3 0.0460(7) 0.0433(6) 0.0476(7) 0.0104(5) -0.0116(5) 0.0030(5)
C4 0.0478(7) 0.0346(6) 0.0427(6) 0.0150(5) -0.0034(5) 0.0066(5)
C5 0.0404(6) 0.0410(6) 0.0525(7) 0.0091(5) -0.0041(5) 0.0054(5)
C6 0.0476(7) 0.0409(6) 0.0469(6) 0.0078(5) -0.0091(5) 0.0019(5)
C7 0.0500(7) 0.0472(7) 0.0334(5) 0.0184(5) 0.0041(5) 0.0067(5)
C8 0.0550(8) 0.0496(7) 0.0459(7) 0.0160(6) -0.0074(6) 0.0034(5)
C9 0.0678(9) 0.0471(7) 0.0443(7) 0.0161(6) -0.0051(6) -0.0021(5)
C10 0.0792(10) 0.0547(8) 0.0458(7) 0.0334(7) 0.0042(7) -0.0016(6)
C11 0.0617(8) 0.0616(8) 0.0412(6) 0.0335(7) 0.0005(6) 0.0039(6)
C12 0.0572(8) 0.0530(7) 0.0350(5) 0.0238(6) 0.0008(5) 0.0034(5)
N1 0.0602(7) 0.0435(6) 0.0477(6) 0.0192(5) -0.0009(5) 0.0071(5)
N2 0.0544(6) 0.0435(6) 0.0386(5) 0.0206(5) -0.0001(4) 0.0024(4)
O1 0.0611(7) 0.0658(7) 0.0513(6) 0.0141(5) 0.0066(5) -0.0004(5)
O2 0.0762(7) 0.0787(7) 0.0460(6) 0.0263(6) -0.0106(5) -0.0033(5)
O3 0.0627(7) 0.0734(7) 0.0691(7) 0.0119(6) 0.0161(5) 0.0013(6)
O4 0.0938(8) 0.0667(7) 0.0520(6) 0.0483(6) -0.0173(5) -0.0117(5)
O5 0.0763(7) 0.0785(7) 0.0471(5) 0.0448(6) -0.0138(5) -0.0082(5)

loop_
_atom_type_symbol
_atom_type_description
_atom_type_scat_dispersion_real
_atom_type_scat_dispersion_imag
_atom_type_scat_source
C C 0.0033 0.0016 'International Tables Vol C Tables 4.2.6.8 and 6.1.1.4'
H H 0.0000 0.0000 'International Tables Vol C Tables 4.2.6.8 and 6.1.1.4'
N N 0.0061 0.0033 'International Tables Vol C Tables 4.2.6.8 and 6.1.1.4'
O O 0.0106 0.0060 'International Tables Vol C Tables 4.2.6.8 and 6.1.1.4'

loop_
_geom_angle_atom_site_label_1
_geom_angle_atom_site_label_2
_geom_angle_atom_site_label_3
_geom_angle
O1 C1 C6 123.25(12)
O1 C1 C2 117.49(12)
C6 C1 C2 119.25(12)
C3 C2 C1 120.57(12)
C3 C2 H2A 119.7
C1 C2 H2A 119.7
C2 C3 C4 119.23(12)
C2 C3 H3 120.4
C4 C3 H3 120.4
C3 C4 C5 121.20(12)
C3 C4 N1 119.62(11)
C5 C4 N1 119.18(12)
C6 C5 C4 119.40(12)
C6 C5 H5 120.3
C4 C5 H5 120.3
C5 C6 C1 120.31(12)
C5 C6 H6 119.8
C1 C6 H6 119.8
N2 C7 C11 118.38(11)
N2 C7 C12 116.75(11)
C11 C7 C12 124.87(12)
N2 C8 C9 119.78(13)
N2 C8 H8 120.1
C9 C8 H8 120.1
C8 C9 C10 119.09(13)
C8 C9 H9 120.5
C10 C9 H9 120.5
C9 C10 C11 119.88(13)
C9 C10 H10 120.1
C11 C10 H10 120.1
C7 C11 C10 119.84(13)
C7 C11 H11 120.1
C10 C11 H11 120.1
O4 C12 O5 127.49(12)
O4 C12 C7 116.64(11)
O5 C12 C7 115.84(11)
O2 N1 O3 122.83(12)
O2 N1 C4 118.51(12)
O3 N1 C4 118.65(11)
C8 N2 C7 123.02(11)
C8 N2 H2 117.9(11)
C7 N2 H2 119.0(11)
C1 O1 H1 109.5(14)

loop_
_geom_bond_atom_site_label_1
_geom_bond_atom_site_label_2
_geom_bond_distance
C1 O1 1.3363(16)
C1 C6 1.3902(19)
C1 C2 1.3934(18)
C2 C3 1.3679(19)
C2 H2A 0.9300
C3 C4 1.3796(18)
C3 H3 0.9300
C4 C5 1.3813(17)
C4 N1 1.4482(17)
C5 C6 1.3705(19)
C5 H5 0.9300
C6 H6 0.9300
C7 N2 1.3352(16)
C7 C11 1.3676(18)
C7 C12 1.5156(17)
C8 N2 1.3349(16)
C8 C9 1.3626(19)
C8 H8 0.9300
C9 C10 1.364(2)
C9 H9 0.9300
C10 C11 1.3801(19)
C10 H10 0.9300
C11 H11 0.9300
C12 O4 1.2325(16)
C12 O5 1.2356(15)
N1 O2 1.2222(15)
N1 O3 1.2252(15)
N2 H2 0.866(9)
O1 H1 0.838(9)

loop_
_geom_hbond_atom_site_label_D
_geom_hbond_atom_site_label_H
_geom_hbond_atom_site_label_A
_geom_hbond_site_symmetry_A
_geom_hbond_distance_DH
_geom_hbond_distance_HA
_geom_hbond_distance_DA
_geom_hbond_angle_DHA
_geom_hbond_publ_flag
O1 H1 O5 2_666 0.838(9) 1.773(11) 2.5929(15) 165(2) y
N2 H2 O4 2_566 0.866(9) 1.880(12) 2.6693(15) 151(2) y
C5 H5 O3 2_765 0.93 2.56 3.3570(17) 143 y
C9 H9 O2 2_555 0.93 2.57 3.2009(18) 126 y

loop_
_geom_torsion_atom_site_label_1
_geom_torsion_atom_site_label_2
_geom_torsion_atom_site_label_3
_geom_torsion_atom_site_label_4
_geom_torsion
O1 C1 C2 C3 177.46(13)
C6 C1 C2 C3 -1.60(19)
C1 C2 C3 C4 0.5(2)
C2 C3 C4 C5 0.09(19)
C2 C3 C4 N1 -179.33(11)
C3 C4 C5 C6 0.42(19)
N1 C4 C5 C6 179.84(11)
C4 C5 C6 C1 -1.53(19)
O1 C1 C6 C5 -176.89(12)
C2 C1 C6 C5 2.11(19)
N2 C8 C9 C10 0.7(2)
C8 C9 C10 C11 -0.8(2)
N2 C7 C11 C10 0.5(2)
C12 C7 C11 C10 179.96(13)
C9 C10 C11 C7 0.2(2)
N2 C7 C12 O4 -1.96(19)
C11 C7 C12 O4 178.60(14)
N2 C7 C12 O5 176.51(12)
C11 C7 C12 O5 -2.9(2)
C3 C4 N1 O2 1.36(18)
C5 C4 N1 O2 -178.07(11)
C3 C4 N1 O3 -178.10(12)
C5 C4 N1 O3 2.47(18)
C9 C8 N2 C7 0.0(2)
C11 C7 N2 C8 -0.6(2)
C12 C7 N2 C8 179.91(12)
